data_8105611
loop_
_publ_author_name
'Xue, Li'
'Han-Yang, Sun'
'Shuang, Han'
'Jia-Jun, Wang'
'Hao-Yan, Mao'
'Chun-Ling, Liu'
'Shou-Cai, Zhang'
'Chuan-Bi, Li'

_publ_section_title
;
 The crystal structure of
 poly[triaqua-bis(\m3-2,5-dihydroxyterephthalato-\k4
 O,O&#x2032;:O&#x2032;&#x2032;:O&#x2032;&#x2032;&#x2032;)-(\m4-oxalato-\k4
 O,O&#x2032;:O&#x2032;&#x2032;,O&#x2032;&#x2032;&#x2032;)cerium(III)],
 C9H10CeO11
;
_journal_issue 2
_journal_name_full 'Zeitschrift f\"ur Kristallographie - New Crystal Structures'
_journal_page_first 259
_journal_page_last 260
_journal_paper_doi 10.1515/ncrs-2018-0300
_journal_volume 234
_journal_year 2019
_chemical_formula_moiety '[Ce(OA)0.5(DHTA)(H2O)3]n'
_chemical_formula_sum 'C9 H10 Ce O11'
_chemical_formula_weight 434.29
_chemical_name_systematic
;
Poly[[[Triaqua(bi-2,5-dihydroxyterephthalato-\kO)cerium
]
-\m-2,5-dihydroxyterephthalato-\k2O:O\#8242;]-\m-oxalato]
;
_space_group_crystal_system triclinic
_space_group_IT_number 2
_space_group_name_Hall '-P 1'
_space_group_name_H-M_alt 'P -1'
_atom_sites_solution_hydrogens mixed
_atom_sites_solution_primary direct
_atom_sites_solution_secondary difmap
_audit_creation_method SHELXL-2016/6
_cell_angle_alpha 69.53(3)
_cell_angle_beta 83.56(3)
_cell_angle_gamma 87.01(3)
_cell_formula_units_Z 2
_cell_length_a 6.9100(14)
_cell_length_b 9.1700(18)
_cell_length_c 10.720(2)
_cell_measurement_reflns_used 2047
_cell_measurement_temperature 298(2)
_cell_measurement_theta_max 26.010
_cell_measurement_theta_min 2.038
_cell_volume 632.3(2)
_computing_cell_refinement 'Bruker SMART'
_computing_data_collection 'Bruker SMART[12]'
_computing_data_reduction 'Bruker SAINT[13]'
_computing_molecular_graphics 'Diamond 3.2 (Brandenburg & Putz, 2012)[16]'
_computing_publication_material 'SHELXL-2016/6 (Sheldrick, 2016)'
_computing_structure_refinement 'SHELXL-2016/6 (Sheldrick, 2016)[15]'
_computing_structure_solution 'SHELXL-2016/6 (Sheldrick, 2016)[14]'
_diffrn_ambient_temperature 298(2)
_diffrn_measured_fraction_theta_full 0.984
_diffrn_measured_fraction_theta_max 0.981
_diffrn_measurement_device_type 'Bruker AXS SMART APEX CCD'
_diffrn_measurement_method 'phi and omega scans'
_diffrn_radiation_type MoK\a
_diffrn_radiation_wavelength 0.71073
_diffrn_reflns_av_R_equivalents 0.0401
_diffrn_reflns_av_unetI/netI 0.0605
_diffrn_reflns_Laue_measured_fraction_full 0.984
_diffrn_reflns_Laue_measured_fraction_max 0.981
_diffrn_reflns_limit_h_max 8
_diffrn_reflns_limit_h_min -8
_diffrn_reflns_limit_k_max 11
_diffrn_reflns_limit_k_min -10
_diffrn_reflns_limit_l_max 12
_diffrn_reflns_limit_l_min -13
_diffrn_reflns_number 3454
_diffrn_reflns_point_group_measured_fraction_full 0.984
_diffrn_reflns_point_group_measured_fraction_max 0.981
_diffrn_reflns_theta_full 25.242
_diffrn_reflns_theta_max 26.010
_diffrn_reflns_theta_min 2.038
_exptl_absorpt_coefficient_mu 3.659
_exptl_absorpt_correction_T_max 0.803
_exptl_absorpt_correction_T_min 0.623
_exptl_absorpt_correction_type multi-scan
_exptl_absorpt_process_details
;
Absorption correction: multi-scan 
(SADABS; Sheldrick, 2008.)
;
_exptl_crystal_colour 'light pink'
_exptl_crystal_density_diffrn 2.281
_exptl_crystal_description block
_exptl_crystal_F_000 420
_exptl_crystal_size_max 0.18
_exptl_crystal_size_mid 0.11
_exptl_crystal_size_min 0.06
_refine_diff_density_max 1.244
_refine_diff_density_min -1.552
_refine_diff_density_rms 0.123
_refine_ls_extinction_coef .
_refine_ls_extinction_method none
_refine_ls_goodness_of_fit_ref 1.000
_refine_ls_hydrogen_treatment mixed
_refine_ls_matrix_type full
_refine_ls_number_parameters 223
_refine_ls_number_reflns 2440
_refine_ls_number_restraints 0
_refine_ls_restrained_S_all 1.000
_refine_ls_R_factor_all 0.0316
_refine_ls_R_factor_gt 0.0265
_refine_ls_shift/su_max 0.000
_refine_ls_shift/su_mean 0.000
_refine_ls_structure_factor_coef Fsqd
_refine_ls_weighting_details 'w=1/[\s^2^(Fo^2^)+(0.0001P)^2^] where P=(Fo^2^+2Fc^2^)/3'
_refine_ls_weighting_scheme calc
_refine_ls_wR_factor_gt 0.0474
_refine_ls_wR_factor_ref 0.0487
_reflns_Friedel_coverage 0.000
_reflns_Friedel_fraction_full .
_reflns_Friedel_fraction_max .
_reflns_number_gt 2158
_reflns_number_total 2440
_reflns_threshold_expression 'I > 2\s(I)'
_cod_data_source_file suppl_ncrs-2018-0300_suppl.cif
_cod_data_source_block shelx
_cod_database_code 8105611
_shelx_shelxl_version_number 2016/6
_shelx_space_group_comment
;
The symmetry employed for this shelxl refinement is uniquely defined
by the following loop, which should always be used as a source of
symmetry information in preference to the above space-group names.
They are only intended as comments.
;

loop_
_space_group_symop_operation_xyz
'x, y, z'
'-x, -y, -z'

loop_
_atom_site_label
_atom_site_type_symbol
_atom_site_fract_x
_atom_site_fract_y
_atom_site_fract_z
_atom_site_U_iso_or_equiv
_atom_site_adp_type
_atom_site_occupancy
_atom_site_site_symmetry_order
_atom_site_calc_flag
_atom_site_refinement_flags_posn
_atom_site_refinement_flags_adp
_atom_site_refinement_flags_occupancy
_atom_site_disorder_assembly
_atom_site_disorder_group
Ce Ce 0.20420(4) 0.22812(3) 0.61969(2) 0.01414(7) Uani 1 1 d . . . . .
O7 O 0.2453(4) 0.0484(3) 0.4842(3) 0.0213(7) Uani 1 1 d . . . . .
O6 O 0.2945(5) 0.4591(4) -0.2940(3) 0.0292(8) Uani 1 1 d . . . . .
O3 O 0.3195(5) 0.1400(3) 0.0870(3) 0.0239(7) Uani 1 1 d . . . . .
O1 O 0.1677(5) 0.4292(4) 0.4069(3) 0.0262(8) Uani 1 1 d . . . . .
O2 O 0.0915(4) 0.6697(4) 0.2791(3) 0.0224(7) Uani 1 1 d . . . . .
O8 O 0.1077(4) -0.1450(4) 0.4439(3) 0.0281(8) Uani 1 1 d . . . . .
O10 O 0.5377(6) 0.3029(5) 0.5097(5) 0.0370(10) Uani 1 1 d . . . . .
O5 O 0.3346(5) 0.2172(4) -0.1623(3) 0.0293(8) Uani 1 1 d . . . . .
O4 O 0.1843(5) 0.7626(4) 0.0235(3) 0.0301(8) Uani 1 1 d . . . . .
O11 O 0.0440(7) 0.0008(5) 0.8083(5) 0.0450(12) Uani 1 1 d . . . . .
O9 O 0.4438(5) -0.0009(4) 0.7025(4) 0.0312(9) Uani 1 1 d . . . . .
C5 C 0.2861(6) 0.2963(5) 0.0695(4) 0.0177(9) Uani 1 1 d . . . . .
C7 C 0.2878(6) 0.4103(5) -0.0591(4) 0.0167(9) Uani 1 1 d . . . . .
C2 C 0.2108(6) 0.4928(5) 0.1703(4) 0.0161(9) Uani 1 1 d . . . . .
C9 C 0.1015(6) -0.0287(5) 0.4802(4) 0.0182(10) Uani 1 1 d . . . . .
C4 C 0.2478(6) 0.3389(5) 0.1817(4) 0.0188(10) Uani 1 1 d . . . . .
H4 H 0.246735 0.262881 0.266246 0.023 Uiso 1 1 calc R U . . .
C8 C 0.3103(6) 0.3625(5) -0.1797(4) 0.0197(10) Uani 1 1 d . . . . .
C3 C 0.2176(6) 0.6083(5) 0.0414(4) 0.0168(9) Uani 1 1 d . . . . .
C1 C 0.1543(6) 0.5323(5) 0.2948(4) 0.0168(9) Uani 1 1 d . . . . .
C6 C 0.2541(6) 0.5651(5) -0.0705(4) 0.0190(10) Uani 1 1 d . . . . .
H6 H 0.256250 0.641202 -0.155075 0.023 Uiso 1 1 calc R U . . .
H3 H 0.335(7) 0.146(6) -0.011(5) 0.050(16) Uiso 1 1 d . . . . .
H4A H 0.165(9) 0.776(7) 0.113(5) 0.08(2) Uiso 1 1 d . . . . .
H11A H -0.053(7) -0.028(6) 0.825(5) 0.026(17) Uiso 1 1 d . . . . .
H10A H 0.647(8) 0.242(7) 0.540(5) 0.050(17) Uiso 1 1 d . . . . .
H9B H 0.516(8) -0.027(6) 0.648(5) 0.047(18) Uiso 1 1 d . . . . .
H9A H 0.501(9) -0.016(8) 0.782(6) 0.08(2) Uiso 1 1 d . . . . .
H11B H 0.104(8) -0.058(7) 0.855(5) 0.043(19) Uiso 1 1 d . . . . .
H10B H 0.559(11) 0.356(8) 0.453(6) 0.08(3) Uiso 1 1 d . . . . .

loop_
_atom_site_aniso_label
_atom_site_aniso_U_11
_atom_site_aniso_U_22
_atom_site_aniso_U_33
_atom_site_aniso_U_23
_atom_site_aniso_U_13
_atom_site_aniso_U_12
Ce 0.01553(13) 0.01298(13) 0.01344(13) -0.00428(10) -0.00028(9) -0.00076(9)
O7 0.0168(17) 0.0254(18) 0.0246(17) -0.0127(15) 0.0010(14) -0.0020(14)
O6 0.042(2) 0.030(2) 0.0161(17) -0.0070(15) -0.0038(15) -0.0082(16)
O3 0.038(2) 0.0152(17) 0.0190(17) -0.0063(14) -0.0037(15) 0.0035(14)
O1 0.037(2) 0.0250(19) 0.0122(16) -0.0022(14) -0.0012(14) 0.0050(15)
O2 0.0257(18) 0.0212(18) 0.0195(16) -0.0078(14) 0.0013(14) 0.0046(14)
O8 0.0197(18) 0.031(2) 0.045(2) -0.0265(17) -0.0077(15) 0.0039(15)
O10 0.015(2) 0.030(2) 0.044(3) 0.011(2) 0.0069(18) 0.0001(17)
O5 0.047(2) 0.0210(19) 0.0237(18) -0.0111(15) -0.0093(16) 0.0040(16)
O4 0.051(2) 0.0171(18) 0.0166(17) -0.0008(15) -0.0003(16) 0.0049(16)
O11 0.024(2) 0.034(2) 0.052(3) 0.017(2) -0.002(2) -0.004(2)
O9 0.032(2) 0.038(2) 0.022(2) -0.0114(18) -0.0051(17) 0.0182(17)
C5 0.014(2) 0.016(2) 0.022(2) -0.0052(19) -0.0017(18) -0.0003(18)
C7 0.014(2) 0.020(2) 0.014(2) -0.0042(19) 0.0017(18) -0.0051(18)
C2 0.015(2) 0.018(2) 0.013(2) -0.0027(19) -0.0030(18) 0.0004(18)
C9 0.021(3) 0.020(2) 0.014(2) -0.0063(19) -0.0030(19) 0.0010(19)
C4 0.022(2) 0.019(2) 0.012(2) -0.0014(19) 0.0002(18) 0.0035(19)
C8 0.018(2) 0.028(3) 0.014(2) -0.007(2) -0.0026(18) -0.003(2)
C3 0.018(2) 0.011(2) 0.018(2) -0.0018(19) -0.0008(18) -0.0010(18)
C1 0.014(2) 0.019(2) 0.017(2) -0.007(2) -0.0020(18) 0.0022(18)
C6 0.022(2) 0.020(2) 0.009(2) 0.0014(19) 0.0000(18) -0.0032(19)

loop_
_atom_type_symbol
_atom_type_description
_atom_type_scat_dispersion_real
_atom_type_scat_dispersion_imag
_atom_type_scat_source
C C 0.0033 0.0016 'International Tables Vol C Tables 4.2.6.8 and 6.1.1.4'
H H 0.0000 0.0000 'International Tables Vol C Tables 4.2.6.8 and 6.1.1.4'
O O 0.0106 0.0060 'International Tables Vol C Tables 4.2.6.8 and 6.1.1.4'
Ce Ce -0.2486 2.6331 'International Tables Vol C Tables 4.2.6.8 and 6.1.1.4'

loop_
_geom_angle_atom_site_label_1
_geom_angle_atom_site_label_2
_geom_angle_atom_site_label_3
_geom_angle
_geom_angle_site_symmetry_1
_geom_angle_site_symmetry_3
O1 Ce O10 73.27(13) . .
O1 Ce O2 89.96(10) . 2_566
O10 Ce O2 141.93(12) . 2_566
O1 Ce O7 84.38(10) . .
O10 Ce O7 81.14(13) . .
O2 Ce O7 132.02(10) 2_566 .
O1 Ce O11 145.83(14) . .
O10 Ce O11 137.42(15) . .
O2 Ce O11 72.16(13) 2_566 .
O7 Ce O11 86.56(13) . .
O1 Ce O8 78.45(11) . 2_556
O10 Ce O8 136.28(13) . 2_556
O2 Ce O8 68.86(10) 2_566 2_556
O7 Ce O8 63.31(9) . 2_556
O11 Ce O8 68.06(14) . 2_556
O1 Ce O5 134.91(11) . 1_556
O10 Ce O5 86.78(14) . 1_556
O2 Ce O5 81.42(10) 2_566 1_556
O7 Ce O5 132.77(10) . 1_556
O11 Ce O5 72.28(14) . 1_556
O8 Ce O5 135.89(11) 2_556 1_556
O1 Ce O9 134.37(11) . .
O10 Ce O9 69.58(13) . .
O2 Ce O9 135.63(11) 2_566 .
O7 Ce O9 64.76(11) . .
O11 Ce O9 68.28(14) . .
O8 Ce O9 112.15(12) 2_556 .
O5 Ce O9 68.22(11) 1_556 .
O1 Ce O6 86.58(10) . 1_556
O10 Ce O6 76.44(13) . 1_556
O2 Ce O6 68.48(10) 2_566 1_556
O7 Ce O6 157.42(10) . 1_556
O11 Ce O6 111.94(13) . 1_556
O8 Ce O6 134.56(10) 2_556 1_556
O5 Ce O6 49.05(10) 1_556 1_556
O9 Ce O6 108.95(11) . 1_556
O1 Ce C8 111.18(12) . 1_556
O10 Ce C8 85.08(14) . 1_556
O2 Ce C8 69.18(11) 2_566 1_556
O7 Ce C8 155.26(11) . 1_556
O11 Ce C8 89.86(15) . 1_556
O8 Ce C8 136.84(10) 2_556 1_556
O5 Ce C8 25.18(11) 1_556 1_556
O9 Ce C8 91.20(12) . 1_556
O6 Ce C8 24.61(10) 1_556 1_556
C9 O7 Ce 119.2(3) . .
C8 O6 Ce 90.4(3) . 1_554
C5 O3 H3 100(3) . .
C1 O1 Ce 178.0(3) . .
C1 O2 Ce 132.3(3) . 2_566
C9 O8 Ce 118.9(3) . 2_556
Ce O10 H10A 122(3) . .
Ce O10 H10B 126(7) . .
H10A O10 H10B 111(7) . .
C8 O5 Ce 96.6(3) . 1_554
C3 O4 H4A 109(4) . .
Ce O11 H11A 133(4) . .
Ce O11 H11B 120(5) . .
H11A O11 H11B 106(6) . .
Ce O9 H9B 120(4) . .
Ce O9 H9A 119(4) . .
H9B O9 H9A 112(5) . .
C4 C5 O3 118.7(4) . .
C4 C5 C7 120.0(4) . .
O3 C5 C7 121.3(4) . .
C6 C7 C5 118.8(4) . .
C6 C7 C8 121.2(4) . .
C5 C7 C8 119.9(4) . .
C4 C2 C3 119.1(4) . .
C4 C2 C1 119.4(4) . .
C3 C2 C1 121.5(4) . .
O8 C9 O7 126.3(4) . .
O8 C9 C9 116.9(5) . 2_556
O7 C9 C9 116.8(5) . 2_556
C5 C4 C2 121.2(4) . .
C5 C4 H4 119.4 . .
C2 C4 H4 119.4 . .
O6 C8 O5 120.3(4) . .
O6 C8 C7 121.3(4) . .
O5 C8 C7 118.2(4) . .
O6 C8 Ce 64.9(2) . 1_554
O5 C8 Ce 58.3(2) . 1_554
C7 C8 Ce 158.6(3) . 1_554
O4 C3 C6 118.6(4) . .
O4 C3 C2 121.9(4) . .
C6 C3 C2 119.6(4) . .
O1 C1 O2 123.6(4) . .
O1 C1 C2 119.1(4) . .
O2 C1 C2 117.3(4) . .
C3 C6 C7 121.4(4) . .
C3 C6 H6 119.3 . .
C7 C6 H6 119.3 . .

loop_
_geom_bond_atom_site_label_1
_geom_bond_atom_site_label_2
_geom_bond_distance
_geom_bond_site_symmetry_2
Ce O1 2.410(3) .
Ce O10 2.482(4) .
Ce O2 2.498(3) 2_566
Ce O7 2.538(3) .
Ce O11 2.540(4) .
Ce O8 2.560(3) 2_556
Ce O5 2.566(3) 1_556
Ce O9 2.569(3) .
Ce O6 2.715(3) 1_556
Ce C8 2.997(4) 1_556
O7 C9 1.263(5) .
O6 C8 1.248(5) .
O3 C5 1.390(5) .
O3 H3 1.03(5) .
O1 C1 1.252(5) .
O2 C1 1.271(5) .
O8 C9 1.254(5) .
O10 H10A 0.94(6) .
O10 H10B 0.63(6) .
O5 C8 1.283(5) .
O4 C3 1.371(5) .
O4 H4A 1.00(5) .
O11 H11A 0.71(5) .
O11 H11B 0.74(5) .
O9 H9B 0.82(5) .
O9 H9A 0.94(6) .
C5 C4 1.383(5) .
C5 C7 1.409(6) .
C7 C6 1.391(6) .
C7 C8 1.494(5) .
C2 C4 1.386(6) .
C2 C3 1.414(5) .
C2 C1 1.507(5) .
C9 C9 1.539(8) 2_556
C4 H4 0.9300 .
C3 C6 1.383(5) .
C6 H6 0.9300 .

loop_
_geom_hbond_atom_site_label_D
_geom_hbond_atom_site_label_H
_geom_hbond_atom_site_label_A
_geom_hbond_distance_DH
_geom_hbond_distance_HA
_geom_hbond_distance_DA
_geom_hbond_angle_DHA
_geom_hbond_site_symmetry_A
C4 H4 O7 0.93 2.47 3.400(5) 176.4 .
O3 H3 O5 1.03(5) 1.52(5) 2.506(4) 158(5) .
O4 H4A O2 1.00(5) 1.74(6) 2.583(4) 140(6) .
O11 H11A O3 0.71(5) 2.11(5) 2.815(6) 168(6) 2_556
O10 H10A O8 0.94(6) 1.87(6) 2.784(5) 165(5) 2_656
O9 H9B O7 0.82(5) 2.10(5) 2.891(4) 164(6) 2_656
O9 H9A O3 0.94(6) 1.98(6) 2.827(5) 148(5) 2_656
O11 H11B O4 0.74(5) 2.08(5) 2.791(5) 161(6) 1_546
O10 H10B O6 0.63(6) 2.14(7) 2.755(5) 162(9) 2_665
